data_4106549
loop_
_publ_author_name
'Arjun Raghuraman'
'Eunhwa Ko'
'Lisa M. Perez'
'Thomas R. Ioerger'
'Kevin Burgess'

_publ_section_title
;
 Pyrrolinone-Pyrrolidine Oligomers as Universal Peptidomimetics
;
_journal_name_full 'Journal of the American Chemical Society'
_journal_page_first 12350
_journal_page_last 12353
_journal_paper_doi 10.1021/ja2033734
_journal_volume 133
_journal_year 2011
_chemical_absolute_configuration rm
_chemical_formula_sum 'C25 H33 Cl N2 O4'
_chemical_formula_weight 460.98
_chemical_name_systematic
;
 ?
;
_space_group_IT_number 4
_symmetry_cell_setting monoclinic
_symmetry_space_group_name_Hall 'P 2yb'
_symmetry_space_group_name_H-M 'P 1 21 1'
_atom_sites_solution_hydrogens geom
_atom_sites_solution_primary direct
_atom_sites_solution_secondary difmap
_audit_creation_method SHELXL-97
_cell_angle_alpha 90.00
_cell_angle_beta 93.420(11)
_cell_angle_gamma 90.00
_cell_formula_units_Z 2
_cell_length_a 5.4168(8)
_cell_length_b 9.5940(15)
_cell_length_c 23.395(4)
_cell_measurement_reflns_used 701
_cell_measurement_temperature 110(2)
_cell_measurement_theta_max 45.40
_cell_measurement_theta_min 3.79
_cell_volume 1213.6(3)
_computing_cell_refinement 'Bruker FRAMBO'
_computing_data_collection 'Bruker FRAMBO'
_computing_data_reduction 'Bruker SAINT'
_computing_molecular_graphics 'Bruker SHELXTL'
_computing_publication_material 'Bruker SHELXTL'
_computing_structure_refinement 'SHELXL-97 (Sheldrick, 2008)'
_computing_structure_solution 'SHELXS-97 (Sheldrick, 2008)'
_diffrn_ambient_temperature 110(2)
_diffrn_measured_fraction_theta_full 0.949
_diffrn_measured_fraction_theta_max 0.949
_diffrn_measurement_device_type 'MWPC area detector'
_diffrn_measurement_method 'phi and omega scans'
_diffrn_radiation_monochromator graphite
_diffrn_radiation_source 'fine-focus sealed tube'
_diffrn_radiation_type CuK\a
_diffrn_radiation_wavelength 1.54178
_diffrn_reflns_av_R_equivalents 0.0697
_diffrn_reflns_av_sigmaI/netI 0.1126
_diffrn_reflns_limit_h_max 6
_diffrn_reflns_limit_h_min -5
_diffrn_reflns_limit_k_max 10
_diffrn_reflns_limit_k_min -10
_diffrn_reflns_limit_l_max 26
_diffrn_reflns_limit_l_min -26
_diffrn_reflns_number 10759
_diffrn_reflns_theta_full 59.95
_diffrn_reflns_theta_max 59.95
_diffrn_reflns_theta_min 3.79
_exptl_absorpt_coefficient_mu 1.660
_exptl_absorpt_correction_T_max 0.9836
_exptl_absorpt_correction_T_min 0.9216
_exptl_absorpt_correction_type multi-scan
_exptl_absorpt_process_details sadabs
_exptl_crystal_colour 'colorless '
_exptl_crystal_density_diffrn 1.261
_exptl_crystal_description 'plate     '
_exptl_crystal_F_000 492
_exptl_crystal_size_max 0.05
_exptl_crystal_size_mid 0.03
_exptl_crystal_size_min 0.01
_refine_diff_density_max 0.379
_refine_diff_density_min -0.230
_refine_diff_density_rms 0.061
_refine_ls_abs_structure_details 'Flack H D (1983), Acta Cryst. A39, 876-881'
_refine_ls_abs_structure_Flack 0.00(4)
_refine_ls_extinction_method none
_refine_ls_goodness_of_fit_ref 1.009
_refine_ls_hydrogen_treatment constr
_refine_ls_matrix_type full
_refine_ls_number_parameters 290
_refine_ls_number_reflns 3162
_refine_ls_number_restraints 1
_refine_ls_restrained_S_all 1.009
_refine_ls_R_factor_all 0.0865
_refine_ls_R_factor_gt 0.0604
_refine_ls_shift/su_max 0.003
_refine_ls_shift/su_mean 0.001
_refine_ls_structure_factor_coef Fsqd
_refine_ls_weighting_details 'calc w=1/[\s^2^(Fo^2^)+(0.0500P)^2^+0.7440P] where P=(Fo^2^+2Fc^2^)/3'
_refine_ls_weighting_scheme calc
_refine_ls_wR_factor_gt 0.1347
_refine_ls_wR_factor_ref 0.1492
_reflns_number_gt 2411
_reflns_number_total 3162
_reflns_threshold_expression >2sigma(I)
_cod_data_source_file ja2033734_si_001.cif
_cod_data_source_block kb86
_cod_database_code 4106549

loop_
_symmetry_equiv_pos_as_xyz
'x, y, z'
'-x, y+1/2, -z'

loop_
_atom_site_label
_atom_site_type_symbol
_atom_site_fract_x
_atom_site_fract_y
_atom_site_fract_z
_atom_site_U_iso_or_equiv
_atom_site_adp_type
_atom_site_occupancy
_atom_site_symmetry_multiplicity
_atom_site_calc_flag
_atom_site_refinement_flags
Cl1 Cl 1.3519(2) 1.04480(16) 0.70964(7) 0.0348(4) Uani 1 1 d .
O1 O 0.4907(9) 0.7173(5) 0.94102(18) 0.0439(12) Uani 1 1 d .
O2 O 0.2883(8) 0.6245(5) 0.86113(19) 0.0407(12) Uani 1 1 d .
O3 O 1.2054(7) 0.6892(4) 0.68350(17) 0.0267(10) Uani 1 1 d .
O4 O 0.8721(6) 0.5445(5) 0.68035(15) 0.0243(9) Uani 1 1 d .
N1 N 0.6182(9) 0.7706(6) 0.8545(2) 0.0312(13) Uani 1 1 d .
N2 N 0.8512(9) 0.8882(5) 0.72149(19) 0.0250(12) Uani 1 1 d .
H2NA H 1.0072 0.9161 0.7166 0.030 Uiso 1 1 d R
H2NB H 0.7441 0.9805 0.7221 0.030 Uiso 1 1 d R
C1 C 0.3424(12) 0.6994(8) 1.0335(3) 0.0385(17) Uani 1 1 d .
C2 C 0.1625(14) 0.7923(9) 1.0469(3) 0.053(2) Uani 1 1 d .
H2A H 0.0307 0.8115 1.0194 0.064 Uiso 1 1 calc R
C3 C 0.1679(14) 0.8596(9) 1.0998(3) 0.052(2) Uani 1 1 d .
H3A H 0.0436 0.9257 1.1075 0.063 Uiso 1 1 calc R
C4 C 0.3532(14) 0.8300(8) 1.1408(3) 0.049(2) Uani 1 1 d .
H4A H 0.3563 0.8725 1.1775 0.059 Uiso 1 1 calc R
C5 C 0.5356(14) 0.7362(9) 1.1268(3) 0.054(2) Uani 1 1 d .
H5A H 0.6668 0.7157 1.1543 0.065 Uiso 1 1 calc R
C6 C 0.5305(13) 0.6732(8) 1.0746(3) 0.049(2) Uani 1 1 d .
H6A H 0.6585 0.6100 1.0663 0.059 Uiso 1 1 calc R
C7 C 0.3371(14) 0.6323(7) 0.9761(3) 0.047(2) Uani 1 1 d .
H7A H 0.4030 0.5362 0.9792 0.056 Uiso 1 1 calc R
H7B H 0.1656 0.6283 0.9590 0.056 Uiso 1 1 calc R
C8 C 0.4509(12) 0.6944(7) 0.8836(3) 0.0360(16) Uani 1 1 d .
C9 C 0.8091(12) 0.8603(7) 0.8792(3) 0.0374(17) Uani 1 1 d .
H9A H 0.9449 0.8059 0.8987 0.045 Uiso 1 1 calc R
H9B H 0.7424 0.9266 0.9068 0.045 Uiso 1 1 calc R
C10 C 0.8971(11) 0.9368(7) 0.8255(3) 0.0329(16) Uani 1 1 d .
H10A H 0.7959 1.0208 0.8164 0.040 Uiso 1 1 calc R
H10B H 1.0734 0.9639 0.8307 0.040 Uiso 1 1 calc R
C11 C 0.8576(11) 0.8270(6) 0.7802(2) 0.0287(15) Uani 1 1 d .
H11A H 0.9968 0.7585 0.7842 0.034 Uiso 1 1 calc R
C12 C 0.6217(11) 0.7540(7) 0.7929(3) 0.0291(15) Uani 1 1 d .
H12A H 0.4764 0.7990 0.7729 0.035 Uiso 1 1 calc R
H12B H 0.6261 0.6544 0.7819 0.035 Uiso 1 1 calc R
C13 C 0.7963(11) 0.7841(6) 0.6742(2) 0.0213(14) Uani 1 1 d .
H13A H 0.6262 0.7451 0.6771 0.026 Uiso 1 1 calc R
C14 C 0.9868(11) 0.6669(6) 0.6791(2) 0.0175(13) Uani 1 1 d .
C15 C 1.0229(11) 0.4122(6) 0.6838(3) 0.0282(16) Uani 1 1 d .
C16 C 1.1887(11) 0.4080(7) 0.6339(3) 0.0352(16) Uani 1 1 d .
H16A H 1.3178 0.4791 0.6392 0.053 Uiso 1 1 calc R
H16B H 1.0900 0.4263 0.5982 0.053 Uiso 1 1 calc R
H16C H 1.2655 0.3157 0.6319 0.053 Uiso 1 1 calc R
C17 C 0.8239(12) 0.3020(7) 0.6777(3) 0.0408(19) Uani 1 1 d .
H17A H 0.9003 0.2094 0.6795 0.061 Uiso 1 1 calc R
H17B H 0.7302 0.3134 0.6409 0.061 Uiso 1 1 calc R
H17C H 0.7121 0.3117 0.7089 0.061 Uiso 1 1 calc R
C18 C 1.1638(12) 0.4067(7) 0.7411(3) 0.0376(17) Uani 1 1 d .
H18A H 1.2908 0.4796 0.7430 0.056 Uiso 1 1 calc R
H18B H 1.2427 0.3153 0.7462 0.056 Uiso 1 1 calc R
H18C H 1.0496 0.4217 0.7715 0.056 Uiso 1 1 calc R
C19 C 0.8136(11) 0.8606(6) 0.6167(2) 0.0265(15) Uani 1 1 d .
H19A H 0.6901 0.9367 0.6141 0.032 Uiso 1 1 calc R
H19B H 0.9798 0.9029 0.6152 0.032 Uiso 1 1 calc R
C20 C 0.7682(11) 0.7627(6) 0.5657(3) 0.0255(14) Uani 1 1 d .
C21 C 0.5576(11) 0.6782(6) 0.5612(3) 0.0286(15) Uani 1 1 d .
H21A H 0.4387 0.6827 0.5894 0.034 Uiso 1 1 calc R
C22 C 0.5239(12) 0.5880(6) 0.5153(3) 0.0372(18) Uani 1 1 d .
H22A H 0.3843 0.5280 0.5132 0.045 Uiso 1 1 calc R
C23 C 0.6865(12) 0.5831(6) 0.4730(3) 0.0294(16) Uani 1 1 d .
H23A H 0.6565 0.5231 0.4410 0.035 Uiso 1 1 calc R
C24 C 0.8963(12) 0.6668(7) 0.4770(3) 0.0345(16) Uani 1 1 d .
H24A H 1.0120 0.6642 0.4481 0.041 Uiso 1 1 calc R
C25 C 0.9339(11) 0.7535(6) 0.5237(3) 0.0289(15) Uani 1 1 d .
H25A H 1.0795 0.8089 0.5268 0.035 Uiso 1 1 calc R

loop_
_atom_site_aniso_label
_atom_site_aniso_U_11
_atom_site_aniso_U_22
_atom_site_aniso_U_33
_atom_site_aniso_U_23
_atom_site_aniso_U_13
_atom_site_aniso_U_12
Cl1 0.0179(7) 0.0248(7) 0.0621(10) 0.0019(9) 0.0044(7) 0.0007(8)
O1 0.051(3) 0.057(3) 0.024(2) 0.001(2) 0.009(2) -0.017(2)
O2 0.025(3) 0.053(3) 0.045(3) -0.001(3) 0.008(2) -0.014(2)
O3 0.007(2) 0.032(2) 0.041(3) -0.007(2) 0.0048(19) -0.0039(18)
O4 0.0145(18) 0.0193(19) 0.039(2) 0.004(2) 0.0027(17) 0.005(2)
N1 0.023(3) 0.047(4) 0.024(3) -0.004(3) 0.011(2) -0.014(3)
N2 0.019(3) 0.029(3) 0.028(3) 0.003(3) 0.007(2) 0.001(2)
C1 0.039(4) 0.049(4) 0.027(4) -0.003(4) 0.001(3) -0.014(4)
C2 0.037(5) 0.087(6) 0.034(4) -0.001(4) -0.006(4) 0.002(4)
C3 0.045(5) 0.068(6) 0.046(5) -0.007(4) 0.021(4) 0.013(4)
C4 0.045(5) 0.060(6) 0.043(5) -0.004(4) 0.009(4) -0.001(4)
C5 0.043(5) 0.078(7) 0.039(4) -0.012(4) -0.003(4) -0.005(4)
C6 0.033(4) 0.069(6) 0.046(5) -0.016(4) 0.006(4) 0.004(4)
C7 0.054(5) 0.050(5) 0.038(4) 0.006(4) 0.012(4) -0.017(4)
C8 0.032(4) 0.042(4) 0.034(4) 0.004(4) 0.009(3) 0.001(3)
C9 0.027(4) 0.055(5) 0.031(4) -0.008(4) 0.003(3) -0.005(3)
C10 0.029(4) 0.037(4) 0.034(4) -0.003(3) 0.005(3) -0.005(3)
C11 0.025(4) 0.033(4) 0.029(4) 0.003(3) 0.005(3) 0.007(3)
C12 0.020(3) 0.035(4) 0.032(4) 0.004(3) -0.002(3) -0.006(3)
C13 0.020(3) 0.022(4) 0.022(3) 0.001(3) -0.002(3) 0.001(3)
C14 0.022(3) 0.015(3) 0.015(3) 0.001(3) 0.001(3) 0.003(3)
C15 0.027(4) 0.013(3) 0.045(4) 0.003(3) 0.003(3) 0.008(3)
C16 0.031(4) 0.039(4) 0.035(4) -0.005(3) 0.004(3) 0.009(3)
C17 0.031(4) 0.017(4) 0.075(6) 0.009(4) 0.009(4) 0.003(3)
C18 0.036(4) 0.035(4) 0.041(4) 0.008(4) 0.000(3) 0.015(3)
C19 0.025(4) 0.021(3) 0.034(4) 0.005(3) 0.002(3) 0.010(3)
C20 0.025(3) 0.023(3) 0.029(3) -0.003(3) 0.001(3) 0.000(3)
C21 0.019(3) 0.034(4) 0.034(4) -0.009(3) 0.011(3) -0.005(3)
C22 0.028(4) 0.038(4) 0.044(4) 0.001(4) -0.002(3) -0.008(3)
C23 0.032(4) 0.029(4) 0.027(3) -0.002(3) 0.000(3) 0.004(3)
C24 0.033(4) 0.036(4) 0.035(4) 0.001(4) 0.005(3) 0.012(3)
C25 0.026(4) 0.029(4) 0.032(4) -0.007(3) 0.008(3) -0.004(3)

loop_
_atom_type_symbol
_atom_type_description
_atom_type_scat_dispersion_real
_atom_type_scat_dispersion_imag
_atom_type_scat_source
C C 0.0181 0.0091 'International Tables Vol C Tables 4.2.6.8 and 6.1.1.4'
H H 0.0000 0.0000 'International Tables Vol C Tables 4.2.6.8 and 6.1.1.4'
N N 0.0311 0.0180 'International Tables Vol C Tables 4.2.6.8 and 6.1.1.4'
O O 0.0492 0.0322 'International Tables Vol C Tables 4.2.6.8 and 6.1.1.4'
Cl Cl 0.3639 0.7018 'International Tables Vol C Tables 4.2.6.8 and 6.1.1.4'

loop_
_geom_angle_atom_site_label_1
_geom_angle_atom_site_label_2
_geom_angle_atom_site_label_3
_geom_angle
C8 O1 C7 113.8(5)
C14 O4 C15 119.5(4)
C8 N1 C9 126.7(5)
C8 N1 C12 118.8(5)
C9 N1 C12 114.4(5)
C11 N2 C13 114.1(5)
C11 N2 H2NA 105.3
C13 N2 H2NA 104.5
C11 N2 H2NB 107.4
C13 N2 H2NB 118.7
H2NA N2 H2NB 105.8
C2 C1 C6 117.7(7)
C2 C1 C7 120.7(6)
C6 C1 C7 121.6(7)
C1 C2 C3 121.7(7)
C1 C2 H2A 119.1
C3 C2 H2A 119.1
C4 C3 C2 120.0(7)
C4 C3 H3A 120.0
C2 C3 H3A 120.0
C3 C4 C5 118.0(7)
C3 C4 H4A 121.0
C5 C4 H4A 121.0
C6 C5 C4 121.5(7)
C6 C5 H5A 119.3
C4 C5 H5A 119.3
C5 C6 C1 121.2(7)
C5 C6 H6A 119.4
C1 C6 H6A 119.4
O1 C7 C1 106.7(5)
O1 C7 H7A 110.4
C1 C7 H7A 110.4
O1 C7 H7B 110.4
C1 C7 H7B 110.4
H7A C7 H7B 108.6
O2 C8 O1 126.1(6)
O2 C8 N1 124.4(6)
O1 C8 N1 109.4(6)
N1 C9 C10 101.8(5)
N1 C9 H9A 111.4
C10 C9 H9A 111.4
N1 C9 H9B 111.4
C10 C9 H9B 111.4
H9A C9 H9B 109.3
C11 C10 C9 101.6(5)
C11 C10 H10A 111.4
C9 C10 H10A 111.4
C11 C10 H10B 111.4
C9 C10 H10B 111.4
H10A C10 H10B 109.3
N2 C11 C10 111.6(5)
N2 C11 C12 113.1(5)
C10 C11 C12 105.9(5)
N2 C11 H11A 108.7
C10 C11 H11A 108.7
C12 C11 H11A 108.7
N1 C12 C11 101.9(5)
N1 C12 H12A 111.4
C11 C12 H12A 111.4
N1 C12 H12B 111.4
C11 C12 H12B 111.4
H12A C12 H12B 109.2
N2 C13 C14 109.3(4)
N2 C13 C19 107.8(5)
C14 C13 C19 109.9(5)
N2 C13 H13A 109.9
C14 C13 H13A 109.9
C19 C13 H13A 109.9
O3 C14 O4 127.9(5)
O3 C14 C13 122.3(5)
O4 C14 C13 109.7(5)
C18 C15 O4 108.7(5)
C18 C15 C17 112.3(6)
O4 C15 C17 101.7(5)
C18 C15 C16 113.2(5)
O4 C15 C16 109.0(5)
C17 C15 C16 111.2(5)
C15 C16 H16A 109.5
C15 C16 H16B 109.5
H16A C16 H16B 109.5
C15 C16 H16C 109.5
H16A C16 H16C 109.5
H16B C16 H16C 109.5
C15 C17 H17A 109.5
C15 C17 H17B 109.5
H17A C17 H17B 109.5
C15 C17 H17C 109.5
H17A C17 H17C 109.5
H17B C17 H17C 109.5
C15 C18 H18A 109.5
C15 C18 H18B 109.5
H18A C18 H18B 109.5
C15 C18 H18C 109.5
H18A C18 H18C 109.5
H18B C18 H18C 109.5
C20 C19 C13 112.0(5)
C20 C19 H19A 109.2
C13 C19 H19A 109.2
C20 C19 H19B 109.2
C13 C19 H19B 109.2
H19A C19 H19B 107.9
C25 C20 C21 118.3(5)
C25 C20 C19 121.1(5)
C21 C20 C19 120.6(5)
C22 C21 C20 119.4(6)
C22 C21 H21A 120.3
C20 C21 H21A 120.3
C23 C22 C21 121.6(6)
C23 C22 H22A 119.2
C21 C22 H22A 119.2
C22 C23 C24 119.3(6)
C22 C23 H23A 120.3
C24 C23 H23A 120.3
C25 C24 C23 119.0(6)
C25 C24 H24A 120.5
C23 C24 H24A 120.5
C20 C25 C24 122.2(6)
C20 C25 H25A 118.9
C24 C25 H25A 118.9

loop_
_geom_bond_atom_site_label_1
_geom_bond_atom_site_label_2
_geom_bond_distance
O1 C8 1.364(7)
O1 C7 1.453(7)
O2 C8 1.203(8)
O3 C14 1.202(6)
O4 C14 1.330(7)
O4 C15 1.509(7)
N1 C8 1.376(8)
N1 C9 1.440(8)
N1 C12 1.452(8)
N2 C11 1.492(7)
N2 C13 1.507(7)
N2 H2NA 0.8999
N2 H2NB 1.0599
C1 C2 1.371(10)
C1 C6 1.381(9)
C1 C7 1.488(9)
C2 C3 1.394(10)
C2 H2A 0.9500
C3 C4 1.376(10)
C3 H3A 0.9500
C4 C5 1.390(10)
C4 H4A 0.9500
C5 C6 1.361(9)
C5 H5A 0.9500
C6 H6A 0.9500
C7 H7A 0.9900
C7 H7B 0.9900
C9 C10 1.555(8)
C9 H9A 0.9900
C9 H9B 0.9900
C10 C11 1.501(8)
C10 H10A 0.9900
C10 H10B 0.9900
C11 C12 1.503(8)
C11 H11A 1.0000
C12 H12A 0.9900
C12 H12B 0.9900
C13 C14 1.526(8)
C13 C19 1.540(8)
C13 H13A 1.0000
C15 C18 1.504(9)
C15 C17 1.511(9)
C15 C16 1.515(9)
C16 H16A 0.9800
C16 H16B 0.9800
C16 H16C 0.9800
C17 H17A 0.9800
C17 H17B 0.9800
C17 H17C 0.9800
C18 H18A 0.9800
C18 H18B 0.9800
C18 H18C 0.9800
C19 C20 1.526(8)
C19 H19A 0.9900
C19 H19B 0.9900
C20 C25 1.374(8)
C20 C21 1.398(8)
C21 C22 1.381(8)
C21 H21A 0.9500
C22 C23 1.366(9)
C22 H22A 0.9500
C23 C24 1.390(9)
C23 H23A 0.9500
C24 C25 1.377(8)
C24 H24A 0.9500
C25 H25A 0.9500

loop_
_geom_torsion_atom_site_label_1
_geom_torsion_atom_site_label_2
_geom_torsion_atom_site_label_3
_geom_torsion_atom_site_label_4
_geom_torsion
C6 C1 C2 C3 0.4(12)
C7 C1 C2 C3 -178.0(7)
C1 C2 C3 C4 -1.9(13)
C2 C3 C4 C5 2.2(13)
C3 C4 C5 C6 -1.1(13)
C4 C5 C6 C1 -0.4(13)
C2 C1 C6 C5 0.7(12)
C7 C1 C6 C5 179.2(7)
C8 O1 C7 C1 -162.3(6)
C2 C1 C7 O1 93.9(8)
C6 C1 C7 O1 -84.5(8)
C7 O1 C8 O2 8.4(10)
C7 O1 C8 N1 -175.0(6)
C9 N1 C8 O2 177.2(7)
C12 N1 C8 O2 -7.9(10)
C9 N1 C8 O1 0.5(9)
C12 N1 C8 O1 175.5(5)
C8 N1 C9 C10 -169.2(6)
C12 N1 C9 C10 15.6(7)
N1 C9 C10 C11 -31.9(6)
C13 N2 C11 C10 -176.4(5)
C13 N2 C11 C12 -57.1(6)
C9 C10 C11 N2 161.6(5)
C9 C10 C11 C12 38.1(6)
C8 N1 C12 C11 -168.1(5)
C9 N1 C12 C11 7.5(7)
N2 C11 C12 N1 -151.3(5)
C10 C11 C12 N1 -28.7(6)
C11 N2 C13 C14 -56.8(6)
C11 N2 C13 C19 -176.2(5)
C15 O4 C14 O3 -4.5(8)
C15 O4 C14 C13 178.6(5)
N2 C13 C14 O3 -50.5(7)
C19 C13 C14 O3 67.6(7)
N2 C13 C14 O4 126.6(5)
C19 C13 C14 O4 -115.3(5)
C14 O4 C15 C18 67.2(6)
C14 O4 C15 C17 -174.2(5)
C14 O4 C15 C16 -56.6(6)
N2 C13 C19 C20 178.3(5)
C14 C13 C19 C20 59.3(6)
C13 C19 C20 C25 -127.1(6)
C13 C19 C20 C21 52.0(7)
C25 C20 C21 C22 0.6(9)
C19 C20 C21 C22 -178.4(6)
C20 C21 C22 C23 -2.6(9)
C21 C22 C23 C24 2.6(9)
C22 C23 C24 C25 -0.5(9)
C21 C20 C25 C24 1.5(9)
C19 C20 C25 C24 -179.5(5)
C23 C24 C25 C20 -1.5(9)
